data_7063426
loop_
_publ_author_name
'Gond, Kavyashree Kuppayya'
'Maddani, Mahagundappa Rachappa'

_publ_section_title
;
 Convenient synthesis of spiro-pyrazolone--pyrrolidinones via
 ipso-cyclization of arylidene pyrazolones with
 2-chloro-N-phenylacetamides
;
_journal_issue 36
_journal_name_full 'New Journal of Chemistry'
_journal_page_first 15866
_journal_page_last 15869
_journal_paper_doi 10.1039/D4NJ02670E
_journal_volume 48
_journal_year 2024
_chemical_formula_moiety 'C25 H19 Cl2 N3 O2'
_chemical_formula_sum 'C25 H19 Cl2 N3 O2'
_chemical_formula_weight 464.33
_space_group_crystal_system monoclinic
_space_group_IT_number 14
_space_group_name_Hall '-P 2ybc'
_space_group_name_H-M_alt 'P 1 21/c 1'
_atom_sites_solution_hydrogens geom
_atom_sites_solution_primary dual
_audit_creation_date 2024-04-23
_audit_creation_method
;
Olex2 1.3
(compiled 2020.11.12 svn.r5f609507 for OlexSys, GUI svn.r6408)
;
_audit_update_record
;
2024-06-09 deposited with the CCDC.	2024-08-16 downloaded from the CCDC.
;
_cell_angle_alpha 90
_cell_angle_beta 91.0860(10)
_cell_angle_gamma 90
_cell_formula_units_Z 4
_cell_length_a 13.15780(10)
_cell_length_b 7.97410(10)
_cell_length_c 20.9819(2)
_cell_measurement_reflns_used 13797
_cell_measurement_temperature 293(2)
_cell_measurement_theta_max 71.6700
_cell_measurement_theta_min 3.3480
_cell_volume 2201.06(4)
_computing_cell_refinement 'CrysAlisPro 1.171.42.90a (Rigaku OD, 2023)'
_computing_data_collection 'CrysAlisPro 1.171.42.90a (Rigaku OD, 2023)'
_computing_data_reduction 'CrysAlisPro 1.171.42.90a (Rigaku OD, 2023)'
_computing_molecular_graphics 'Olex2 1.3 (Dolomanov et al., 2009)'
_computing_publication_material 'Olex2 1.3 (Dolomanov et al., 2009)'
_computing_structure_refinement 'SHELXL 2014/1 (Sheldrick, 2015)'
_computing_structure_solution 'SHELXT 2014/5 (Sheldrick, 2014)'
_diffrn_ambient_temperature 293(2)
_diffrn_detector 'Hybrid Pixel Array Detector'
_diffrn_detector_area_resol_mean 10.0000
_diffrn_detector_type HyPix3000
_diffrn_measured_fraction_theta_full 1.000
_diffrn_measured_fraction_theta_max 0.999
_diffrn_measurement_details
;
List of Runs (angles in degrees, time in seconds):

  # Type    Start    End  Width  t~exp~   \w     \q     \k     \f   Frames
#--------------------------------------------------------------------------
  1  \w     14.00 110.00   0.50    0.20    --   40.83  77.00 150.00  192
  2  \w     14.00 110.00   0.50    0.20    --   40.83  77.00  90.00  192
  3  \w     87.00 171.00   0.50    0.38    --  104.00  42.00  30.00  168
  4  \w     82.00 172.00   0.50    0.38    --  104.00  59.00  60.00  180
  5  \w     22.00 113.00   0.50    0.20    --   40.83  20.00   3.00  182
  6  \w     79.00 177.00   0.50    0.38    --  104.00  17.00 -60.00  196
  7  \w     85.00 176.00   0.50    0.38    --  104.00  20.00   3.00  182
  8  \w     90.00 172.00   0.50    0.38    --  104.00  33.00 -30.00  164
  9  \w    102.00 170.00   0.50    0.38    --  104.00 111.00-150.00  136
 10  \w    102.00 170.00   0.50    0.38    --  104.00 111.00-180.00  136
 11  \w     89.00 170.00   0.50    0.38    --  104.00 133.00 150.00  162
 12  \w     38.00 118.00   0.50    0.38    --  104.00-133.00  60.00  160
 13  \w     38.00 108.00   0.50    0.38    --  104.00-111.00 120.00  140
 14  \w     38.00 108.00   0.50    0.38    --  104.00-111.00  90.00  140
 15  \w     38.00 108.00   0.50    0.38    --  104.00-111.00  60.00  140
 16  \w     18.00  78.00   0.50    0.20    --   40.83-104.00 -60.00  120
 17  \w     41.00 100.00   0.50    0.20    --   40.83-138.00-180.00  118
 18  \w     32.00 106.00   0.50    0.38    --  104.00 -93.00   0.00  148
 19  \w     35.00 105.00   0.50    0.38    --  104.00 -77.00  60.00  140
 20  \w     36.00  83.00   0.50    0.38    --  104.00 -68.00 120.00   94
 21  \w     36.00  83.00   0.50    0.38    --  104.00 -68.00  60.00   94
 22  \w     36.00  68.00   0.50    0.38    --  104.00 -59.00 -60.00   64
 23  \w     36.00  83.00   0.50    0.38    --  104.00 -68.00 -60.00   94
 24  \w     36.00  68.00   0.50    0.38    --  104.00 -59.00 -90.00   64
 25  \w     36.00  83.00   0.50    0.38    --  104.00 -68.00 -90.00   94
 26  \w     36.00  83.00   0.50    0.38    --  104.00 -68.00-120.00   94
 27  \w     36.00  68.00   0.50    0.38    --  104.00 -59.00-150.00   64
 28  \w     36.00  68.00   0.50    0.38    --  104.00 -59.00-180.00   64
 29  \w     36.00  68.00   0.50    0.38    --  104.00 -59.00-120.00   64
 30  \w     36.00  68.00   0.50    0.38    --  104.00 -59.00  90.00   64
 31  \w     36.00  68.00   0.50    0.38    --  104.00 -59.00 150.00   64
 32  \w    -25.00  48.00   0.50    0.20    --   40.83 -43.00 150.00  146
 33  \w    -27.00  37.00   0.50    0.20    --   40.83 -32.00  90.00  128
 34  \w    -35.00  24.00   0.50    0.20    --   40.83 -11.00-180.00  118
 35  \w    -31.00  27.00   0.50    0.20    --   40.83 -20.00-163.00  116
 36  \w   -155.00 -64.00   0.50    0.38    --  -82.50 -20.00-163.00  182
 37  \w    -47.00 -15.00   0.50    0.38    --  -82.50  42.00-120.00   64
 38  \w    -47.00 -15.00   0.50    0.38    --  -82.50  42.00 -30.00   64
 39  \w    -47.00 -15.00   0.50    0.38    --  -82.50  42.00   0.00   64
 40  \w    -24.00  35.00   0.50    0.20    --  -40.83  11.00  90.00  118
 41  \w    -37.00  27.00   0.50    0.20    --  -40.83  32.00 120.00  128
 42  \w    -24.00  35.00   0.50    0.20    --  -40.83  11.00   0.00  118
 43  \w    -27.00  31.00   0.50    0.20    --  -40.83  20.00   3.00  116
 44  \w    -80.00 -10.00   0.50    0.38    --  -82.50  93.00  60.00  140
 45  \w   -108.00 -21.00   0.50    0.20    --  -40.83 -54.00  30.00  174
 46  \w   -108.00 -21.00   0.50    0.20    --  -40.83 -54.00 120.00  174
 47  \w   -109.00 -14.00   0.50    0.20    --  -40.83 -77.00 -30.00  190
 48  \w   -109.00 -14.00   0.50    0.20    --  -40.83 -77.00 -90.00  190
 49  \w   -108.00 -21.00   0.50    0.20    --  -40.83 -54.00-180.00  174
 50  \w   -113.00 -22.00   0.50    0.20    --  -40.83 -20.00-163.00  182
;
_diffrn_measurement_device 'four-circle diffractometer'
_diffrn_measurement_device_type 'XtaLAB Synergy, Dualflex, HyPix3000'
_diffrn_measurement_method '\w scans'
_diffrn_orient_matrix_type 'CrysAlisPro convention (1999,Acta A55,543-557)'
_diffrn_orient_matrix_UB_11 -0.0207516000
_diffrn_orient_matrix_UB_12 -0.0089358000
_diffrn_orient_matrix_UB_13 0.0719182000
_diffrn_orient_matrix_UB_21 0.1111700000
_diffrn_orient_matrix_UB_22 0.0498397000
_diffrn_orient_matrix_UB_23 0.0147565000
_diffrn_orient_matrix_UB_31 -0.0306412000
_diffrn_orient_matrix_UB_32 0.1863839000
_diffrn_orient_matrix_UB_33 -0.0004923000
_diffrn_radiation_monochromator mirror
_diffrn_radiation_probe x-ray
_diffrn_radiation_type 'Cu K\a'
_diffrn_radiation_wavelength 1.54184
_diffrn_reflns_av_R_equivalents 0.0306
_diffrn_reflns_av_unetI/netI 0.0191
_diffrn_reflns_Laue_measured_fraction_full 1.000
_diffrn_reflns_Laue_measured_fraction_max 0.999
_diffrn_reflns_limit_h_max 16
_diffrn_reflns_limit_h_min -16
_diffrn_reflns_limit_k_max 9
_diffrn_reflns_limit_k_min -7
_diffrn_reflns_limit_l_max 25
_diffrn_reflns_limit_l_min -25
_diffrn_reflns_number 24013
_diffrn_reflns_point_group_measured_fraction_full 1.000
_diffrn_reflns_point_group_measured_fraction_max 0.999
_diffrn_reflns_theta_full 67.684
_diffrn_reflns_theta_max 72.046
_diffrn_reflns_theta_min 3.360
_diffrn_source 'micro-focus sealed X-ray tube'
_diffrn_source_type 'PhotonJet (Cu) X-ray Source'
_exptl_absorpt_coefficient_mu 2.884
_exptl_absorpt_correction_T_max 1.00000
_exptl_absorpt_correction_T_min 0.89786
_exptl_absorpt_correction_type multi-scan
_exptl_absorpt_process_details
;
CrysAlisPro 1.171.42.90a (Rigaku Oxford Diffraction, 2023)
Empirical absorption correction using spherical harmonics,
implemented in SCALE3 ABSPACK scaling algorithm.
;
_exptl_crystal_density_diffrn 1.401
_exptl_crystal_F_000 960
_refine_diff_density_max 0.219
_refine_diff_density_min -0.402
_refine_diff_density_rms 0.039
_refine_ls_extinction_method none
_refine_ls_goodness_of_fit_ref 1.068
_refine_ls_hydrogen_treatment constr
_refine_ls_matrix_type full
_refine_ls_number_parameters 290
_refine_ls_number_reflns 4321
_refine_ls_number_restraints 0
_refine_ls_restrained_S_all 1.068
_refine_ls_R_factor_all 0.0411
_refine_ls_R_factor_gt 0.0358
_refine_ls_shift/su_max 0.000
_refine_ls_shift/su_mean 0.000
_refine_ls_structure_factor_coef Fsqd
_refine_ls_weighting_details 'w=1/[\s^2^(Fo^2^)+(0.0430P)^2^+0.5903P] where P=(Fo^2^+2Fc^2^)/3'
_refine_ls_weighting_scheme calc
_refine_ls_wR_factor_gt 0.0926
_refine_ls_wR_factor_ref 0.0963
_reflns_Friedel_coverage 0.000
_reflns_number_gt 3749
_reflns_number_total 4321
_reflns_threshold_expression 'I > 2\s(I)'
_cod_data_source_file d4nj02670e2.cif
_cod_data_source_block kg-384_autored
_cod_depositor_comments 'Adding full bibliography for 7063426.cif.'
_cod_database_code 7063426
_shelxl_version_number 2014-1
_chemical_oxdiff_formula 'C H Cl N O'
_shelx_space_group_comment
;
The symmetry employed for this shelxl refinement is uniquely defined
by the following loop, which should always be used as a source of
symmetry information in preference to the above space-group names.
They are only intended as comments.
;
_reflns_odcompleteness_completeness 99.81
_reflns_odcompleteness_iscentric 1
_reflns_odcompleteness_theta 71.98
_olex2_refinement_description
;
1. Fixed Uiso
 At 1.2 times of:
  All C(H) groups, All C(H,H) groups
 At 1.5 times of:
  All C(H,H,H) groups
2.a Ternary CH refined with riding coordinates:
 C13(H13)
2.b Secondary CH2 refined with riding coordinates:
 C11(H11A,H11B)
2.c Aromatic/amide H refined with riding coordinates:
 C25(H25), C18(H18), C1(H1), C16(H16), C21(H21), C5(H5), C17(H17), C23(H23),
 C24(H24), C22(H22), C2(H2), C3(H3), C4(H4)
2.d Idealised Me refined as rotating group:
 C10(H10A,H10B,H10C)
;
_olex2_submission_special_instructions 'No special instructions were received'
_oxdiff_exptl_absorpt_empirical_details
;
Empirical correction (ABSPACK) includes:
- Absorption correction using spherical harmonics
- Frame scaling
;
_oxdiff_exptl_absorpt_empirical_full_max 1.151
_oxdiff_exptl_absorpt_empirical_full_min 0.862

loop_
_space_group_symop_operation_xyz
'x, y, z'
'-x, y+1/2, -z+1/2'
'-x, -y, -z'
'x, -y-1/2, z-1/2'

loop_
_atom_site_label
_atom_site_type_symbol
_atom_site_fract_x
_atom_site_fract_y
_atom_site_fract_z
_atom_site_U_iso_or_equiv
_atom_site_adp_type
_atom_site_occupancy
_atom_site_site_symmetry_order
_atom_site_calc_flag
_atom_site_refinement_flags_posn
_atom_site_refinement_flags_adp
_atom_site_refinement_flags_occupancy
_atom_site_disorder_assembly
_atom_site_disorder_group
Cl1 Cl 0.43356(4) 0.72271(6) 0.25532(2) 0.06273(15) Uani 1 1 d . . . . .
Cl2 Cl 0.15080(4) 0.49831(6) 0.42234(2) 0.07099(17) Uani 1 1 d . . . . .
O1 O 0.45521(9) 0.49409(13) 0.41885(7) 0.0576(3) Uani 1 1 d . . . . .
N3 N 0.21760(9) 0.85151(15) 0.40278(6) 0.0385(3) Uani 1 1 d . . . . .
N1 N 0.56122(10) 0.72308(15) 0.40725(6) 0.0404(3) Uani 1 1 d . . . . .
O2 O 0.17197(10) 0.8921(2) 0.50740(6) 0.0676(4) Uani 1 1 d . . . . .
N2 N 0.55184(10) 0.89976(15) 0.40769(6) 0.0424(3) Uani 1 1 d . . . . .
C14 C 0.28553(11) 0.61546(17) 0.33433(7) 0.0365(3) Uani 1 1 d . . . . .
C13 C 0.30383(11) 0.78220(17) 0.36827(7) 0.0354(3) Uani 1 1 d . . . . .
H13 H 0.3221 0.8643 0.3357 0.042 Uiso 1 1 calc R U . . .
C7 C 0.45748(12) 0.93500(18) 0.41408(7) 0.0394(3) Uani 1 1 d . . . . .
C20 C 0.13088(11) 0.91575(17) 0.36942(7) 0.0391(3) Uani 1 1 d . . . . .
C8 C 0.39123(11) 0.78232(17) 0.41991(7) 0.0381(3) Uani 1 1 d . . . . .
C9 C 0.46962(12) 0.64365(18) 0.41467(7) 0.0408(3) Uani 1 1 d . . . . .
C6 C 0.65904(12) 0.6507(2) 0.40195(7) 0.0423(3) Uani 1 1 d . . . . .
C12 C 0.23170(13) 0.8460(2) 0.46794(7) 0.0461(4) Uani 1 1 d . . . . .
C19 C 0.21834(12) 0.48893(19) 0.35201(8) 0.0430(3) Uani 1 1 d . . . . .
C15 C 0.33941(12) 0.5829(2) 0.27895(7) 0.0432(3) Uani 1 1 d . . . . .
C11 C 0.33430(13) 0.7730(2) 0.48258(7) 0.0472(4) Uani 1 1 d . . . . .
H11A H 0.3284 0.6577 0.4968 0.057 Uiso 1 1 calc R U . . .
H11B H 0.3693 0.8374 0.5155 0.057 Uiso 1 1 calc R U . . .
C25 C 0.12601(13) 0.9106(2) 0.30329(8) 0.0508(4) Uani 1 1 d . . . . .
H25 H 0.1789 0.8624 0.2809 0.061 Uiso 1 1 calc R U . . .
C18 C 0.20248(14) 0.3462(2) 0.31553(9) 0.0540(4) Uani 1 1 d . . . . .
H18 H 0.1563 0.2654 0.3285 0.065 Uiso 1 1 calc R U . . .
C1 C 0.66829(15) 0.4909(2) 0.37667(9) 0.0540(4) Uani 1 1 d . . . . .
H1 H 0.6111 0.4333 0.3618 0.065 Uiso 1 1 calc R U . . .
C16 C 0.32496(14) 0.4415(2) 0.24172(9) 0.0558(4) Uani 1 1 d . . . . .
H16 H 0.3619 0.4261 0.2048 0.067 Uiso 1 1 calc R U . . .
C10 C 0.42043(14) 1.1114(2) 0.41435(10) 0.0559(4) Uani 1 1 d . . . . .
H10A H 0.4772 1.1864 0.4110 0.084 Uiso 1 1 calc R U . . .
H10B H 0.3858 1.1330 0.4534 0.084 Uiso 1 1 calc R U . . .
H10C H 0.3745 1.1286 0.3789 0.084 Uiso 1 1 calc R U . . .
C21 C 0.05089(14) 0.9894(2) 0.40138(9) 0.0580(5) Uani 1 1 d . . . . .
H21 H 0.0526 0.9956 0.4457 0.070 Uiso 1 1 calc R U . . .
C5 C 0.74422(13) 0.7384(3) 0.42178(9) 0.0568(4) Uani 1 1 d . . . . .
H5 H 0.7384 0.8469 0.4376 0.068 Uiso 1 1 calc R U . . .
C17 C 0.25499(15) 0.3242(2) 0.26032(9) 0.0606(5) Uani 1 1 d . . . . .
H17 H 0.2432 0.2295 0.2354 0.073 Uiso 1 1 calc R U . . .
C23 C -0.03591(14) 1.0477(2) 0.30241(10) 0.0600(5) Uani 1 1 d . . . . .
H23 H -0.0918 1.0911 0.2802 0.072 Uiso 1 1 calc R U . . .
C24 C 0.04329(15) 0.9767(2) 0.27037(10) 0.0612(5) Uani 1 1 d . . . . .
H24 H 0.0413 0.9730 0.2261 0.073 Uiso 1 1 calc R U . . .
C22 C -0.03129(15) 1.0535(3) 0.36732(11) 0.0673(5) Uani 1 1 d . . . . .
H22 H -0.0847 1.1018 0.3892 0.081 Uiso 1 1 calc R U . . .
C2 C 0.76335(17) 0.4181(3) 0.37377(10) 0.0689(6) Uani 1 1 d . . . . .
H2 H 0.7699 0.3103 0.3574 0.083 Uiso 1 1 calc R U . . .
C3 C 0.84801(17) 0.5028(3) 0.39468(11) 0.0748(6) Uani 1 1 d . . . . .
H3 H 0.9116 0.4522 0.3932 0.090 Uiso 1 1 calc R U . . .
C4 C 0.83873(15) 0.6624(3) 0.41781(11) 0.0727(6) Uani 1 1 d . . . . .
H4 H 0.8966 0.7207 0.4311 0.087 Uiso 1 1 calc R U . . .

loop_
_atom_site_aniso_label
_atom_site_aniso_U_11
_atom_site_aniso_U_22
_atom_site_aniso_U_33
_atom_site_aniso_U_23
_atom_site_aniso_U_13
_atom_site_aniso_U_12
Cl1 0.0607(3) 0.0736(3) 0.0547(3) -0.0060(2) 0.0231(2) -0.0135(2)
Cl2 0.0891(4) 0.0614(3) 0.0636(3) -0.0058(2) 0.0325(3) -0.0281(3)
O1 0.0573(7) 0.0280(5) 0.0874(9) 0.0052(5) -0.0027(6) -0.0019(5)
N3 0.0427(7) 0.0366(6) 0.0362(6) -0.0056(5) 0.0047(5) 0.0029(5)
N1 0.0431(7) 0.0287(6) 0.0494(7) 0.0006(5) 0.0006(5) 0.0001(5)
O2 0.0707(8) 0.0903(10) 0.0422(7) -0.0130(7) 0.0135(6) 0.0145(7)
N2 0.0488(7) 0.0289(6) 0.0493(7) 0.0012(5) -0.0017(6) -0.0030(5)
C14 0.0392(7) 0.0340(7) 0.0364(7) -0.0040(6) 0.0017(6) 0.0018(6)
C13 0.0388(7) 0.0318(7) 0.0358(7) -0.0015(5) 0.0046(6) -0.0004(6)
C7 0.0471(8) 0.0295(7) 0.0414(8) -0.0021(6) -0.0040(6) -0.0022(6)
C20 0.0401(7) 0.0301(7) 0.0472(8) -0.0020(6) 0.0045(6) -0.0015(6)
C8 0.0436(8) 0.0288(7) 0.0417(8) 0.0000(6) -0.0007(6) -0.0009(6)
C9 0.0470(8) 0.0305(7) 0.0449(8) 0.0011(6) -0.0022(6) -0.0007(6)
C6 0.0464(8) 0.0429(8) 0.0378(8) 0.0067(6) 0.0033(6) 0.0056(7)
C12 0.0554(9) 0.0448(8) 0.0383(8) -0.0058(7) 0.0058(7) -0.0002(7)
C19 0.0458(8) 0.0377(8) 0.0458(8) -0.0019(6) 0.0034(7) -0.0023(6)
C15 0.0410(8) 0.0469(8) 0.0418(8) -0.0052(7) 0.0046(6) 0.0024(7)
C11 0.0539(9) 0.0504(9) 0.0372(8) 0.0016(7) -0.0002(7) -0.0016(7)
C25 0.0507(9) 0.0537(9) 0.0480(9) -0.0128(7) -0.0024(7) 0.0092(8)
C18 0.0611(10) 0.0386(8) 0.0621(11) -0.0053(8) -0.0033(8) -0.0078(8)
C1 0.0603(10) 0.0459(9) 0.0559(10) -0.0010(8) 0.0075(8) 0.0085(8)
C16 0.0593(10) 0.0603(11) 0.0481(9) -0.0199(8) 0.0058(8) 0.0081(9)
C10 0.0619(11) 0.0311(8) 0.0743(12) -0.0038(8) -0.0080(9) 0.0024(7)
C21 0.0586(10) 0.0615(11) 0.0544(10) 0.0073(8) 0.0167(8) 0.0176(9)
C5 0.0485(9) 0.0614(11) 0.0603(11) -0.0025(9) 0.0007(8) -0.0012(8)
C17 0.0723(12) 0.0472(10) 0.0621(11) -0.0216(8) -0.0016(9) -0.0005(9)
C23 0.0486(10) 0.0543(10) 0.0770(13) 0.0055(9) -0.0048(9) 0.0076(8)
C24 0.0636(11) 0.0632(11) 0.0562(11) -0.0095(9) -0.0122(9) 0.0104(9)
C22 0.0553(11) 0.0698(12) 0.0773(14) 0.0124(10) 0.0186(10) 0.0228(10)
C2 0.0753(13) 0.0597(12) 0.0725(13) 0.0038(10) 0.0203(11) 0.0238(10)
C3 0.0579(12) 0.0893(16) 0.0777(14) 0.0166(12) 0.0160(10) 0.0257(12)
C4 0.0464(10) 0.0959(17) 0.0757(14) 0.0084(12) 0.0024(9) 0.0008(11)

loop_
_atom_type_symbol
_atom_type_description
_atom_type_scat_dispersion_real
_atom_type_scat_dispersion_imag
_atom_type_scat_source
C C 0.0181 0.0091 'International Tables Vol C Tables 4.2.6.8 and 6.1.1.4'
H H 0.0000 0.0000 'International Tables Vol C Tables 4.2.6.8 and 6.1.1.4'
Cl Cl 0.3639 0.7018 'International Tables Vol C Tables 4.2.6.8 and 6.1.1.4'
N N 0.0311 0.0180 'International Tables Vol C Tables 4.2.6.8 and 6.1.1.4'
O O 0.0492 0.0322 'International Tables Vol C Tables 4.2.6.8 and 6.1.1.4'

loop_
_geom_angle_atom_site_label_1
_geom_angle_atom_site_label_2
_geom_angle_atom_site_label_3
_geom_angle
_geom_angle_site_symmetry_1
_geom_angle_site_symmetry_3
_geom_angle_publ_flag
C20 N3 C13 120.93(12) . . ?
C12 N3 C13 112.80(12) . . ?
C12 N3 C20 126.27(13) . . ?
N2 N1 C6 119.06(12) . . ?
C9 N1 N2 112.46(12) . . ?
C9 N1 C6 128.44(13) . . ?
C7 N2 N1 107.68(12) . . ?
C19 C14 C13 126.95(13) . . ?
C19 C14 C15 114.87(13) . . ?
C15 C14 C13 118.18(13) . . ?
N3 C13 C14 116.26(11) . . ?
N3 C13 H13 107.2 . . ?
N3 C13 C8 102.91(11) . . ?
C14 C13 H13 107.2 . . ?
C14 C13 C8 115.55(12) . . ?
C8 C13 H13 107.2 . . ?
N2 C7 C8 113.27(13) . . ?
N2 C7 C10 121.67(14) . . ?
C10 C7 C8 125.05(14) . . ?
C25 C20 N3 120.17(13) . . ?
C25 C20 C21 118.29(15) . . ?
C21 C20 N3 121.52(15) . . ?
C7 C8 C13 111.33(12) . . ?
C7 C8 C9 100.85(12) . . ?
C7 C8 C11 113.82(12) . . ?
C9 C8 C13 116.16(12) . . ?
C9 C8 C11 111.84(12) . . ?
C11 C8 C13 103.31(12) . . ?
O1 C9 N1 126.97(15) . . ?
O1 C9 C8 127.22(15) . . ?
N1 C9 C8 105.74(12) . . ?
C1 C6 N1 119.40(15) . . ?
C5 C6 N1 120.27(15) . . ?
C5 C6 C1 120.33(16) . . ?
N3 C12 C11 108.67(13) . . ?
O2 C12 N3 126.37(16) . . ?
O2 C12 C11 124.96(15) . . ?
C14 C19 Cl2 122.06(12) . . ?
C18 C19 Cl2 115.49(13) . . ?
C18 C19 C14 122.44(15) . . ?
C14 C15 Cl1 119.45(12) . . ?
C16 C15 Cl1 116.81(13) . . ?
C16 C15 C14 123.71(15) . . ?
C8 C11 H11A 110.7 . . ?
C8 C11 H11B 110.7 . . ?
C12 C11 C8 105.04(12) . . ?
C12 C11 H11A 110.7 . . ?
C12 C11 H11B 110.7 . . ?
H11A C11 H11B 108.8 . . ?
C20 C25 H25 119.7 . . ?
C24 C25 C20 120.61(16) . . ?
C24 C25 H25 119.7 . . ?
C19 C18 H18 120.0 . . ?
C17 C18 C19 119.94(17) . . ?
C17 C18 H18 120.0 . . ?
C6 C1 H1 120.4 . . ?
C2 C1 C6 119.29(19) . . ?
C2 C1 H1 120.4 . . ?
C15 C16 H16 120.6 . . ?
C17 C16 C15 118.72(16) . . ?
C17 C16 H16 120.6 . . ?
C7 C10 H10A 109.5 . . ?
C7 C10 H10B 109.5 . . ?
C7 C10 H10C 109.5 . . ?
H10A C10 H10B 109.5 . . ?
H10A C10 H10C 109.5 . . ?
H10B C10 H10C 109.5 . . ?
C20 C21 H21 120.0 . . ?
C22 C21 C20 119.94(18) . . ?
C22 C21 H21 120.0 . . ?
C6 C5 H5 120.5 . . ?
C6 C5 C4 118.98(19) . . ?
C4 C5 H5 120.5 . . ?
C18 C17 C16 120.23(16) . . ?
C18 C17 H17 119.9 . . ?
C16 C17 H17 119.9 . . ?
C24 C23 H23 120.5 . . ?
C22 C23 H23 120.5 . . ?
C22 C23 C24 118.91(18) . . ?
C25 C24 H24 119.7 . . ?
C23 C24 C25 120.68(19) . . ?
C23 C24 H24 119.7 . . ?
C21 C22 H22 119.2 . . ?
C23 C22 C21 121.56(18) . . ?
C23 C22 H22 119.2 . . ?
C1 C2 H2 119.6 . . ?
C3 C2 C1 120.7(2) . . ?
C3 C2 H2 119.6 . . ?
C2 C3 H3 120.1 . . ?
C4 C3 C2 119.70(19) . . ?
C4 C3 H3 120.1 . . ?
C5 C4 H4 119.5 . . ?
C3 C4 C5 120.9(2) . . ?
C3 C4 H4 119.5 . . ?

loop_
_geom_bond_atom_site_label_1
_geom_bond_atom_site_label_2
_geom_bond_distance
_geom_bond_site_symmetry_2
_geom_bond_publ_flag
Cl1 C15 1.7455(16) . ?
Cl2 C19 1.7385(17) . ?
O1 C9 1.2110(18) . ?
N3 C13 1.4656(17) . ?
N3 C20 1.4226(19) . ?
N3 C12 1.3771(19) . ?
N1 N2 1.4143(16) . ?
N1 C9 1.373(2) . ?
N1 C6 1.4169(19) . ?
O2 C12 1.2093(19) . ?
N2 C7 1.283(2) . ?
C14 C13 1.5253(19) . ?
C14 C19 1.396(2) . ?
C14 C15 1.397(2) . ?
C13 H13 0.9800 . ?
C13 C8 1.565(2) . ?
C7 C8 1.504(2) . ?
C7 C10 1.489(2) . ?
C20 C25 1.388(2) . ?
C20 C21 1.389(2) . ?
C8 C9 1.518(2) . ?
C8 C11 1.528(2) . ?
C6 C1 1.386(2) . ?
C6 C5 1.379(2) . ?
C12 C11 1.497(2) . ?
C19 C18 1.385(2) . ?
C15 C16 1.382(2) . ?
C11 H11A 0.9700 . ?
C11 H11B 0.9700 . ?
C25 H25 0.9300 . ?
C25 C24 1.382(2) . ?
C18 H18 0.9300 . ?
C18 C17 1.371(3) . ?
C1 H1 0.9300 . ?
C1 C2 1.381(3) . ?
C16 H16 0.9300 . ?
C16 C17 1.374(3) . ?
C10 H10A 0.9600 . ?
C10 H10B 0.9600 . ?
C10 H10C 0.9600 . ?
C21 H21 0.9300 . ?
C21 C22 1.383(3) . ?
C5 H5 0.9300 . ?
C5 C4 1.387(3) . ?
C17 H17 0.9300 . ?
C23 H23 0.9300 . ?
C23 C24 1.373(3) . ?
C23 C22 1.363(3) . ?
C24 H24 0.9300 . ?
C22 H22 0.9300 . ?
C2 H2 0.9300 . ?
C2 C3 1.368(3) . ?
C3 H3 0.9300 . ?
C3 C4 1.368(3) . ?
C4 H4 0.9300 . ?

loop_
_geom_torsion_atom_site_label_1
_geom_torsion_atom_site_label_2
_geom_torsion_atom_site_label_3
_geom_torsion_atom_site_label_4
_geom_torsion
_geom_torsion_site_symmetry_1
_geom_torsion_site_symmetry_2
_geom_torsion_site_symmetry_3
_geom_torsion_site_symmetry_4
_geom_torsion_publ_flag
Cl1 C15 C16 C17 176.92(15) . . . . ?
Cl2 C19 C18 C17 -177.68(15) . . . . ?
N3 C13 C8 C7 -96.90(14) . . . . ?
N3 C13 C8 C9 148.46(12) . . . . ?
N3 C13 C8 C11 25.64(14) . . . . ?
N3 C20 C25 C24 -178.31(16) . . . . ?
N3 C20 C21 C22 178.71(17) . . . . ?
N3 C12 C11 C8 15.78(17) . . . . ?
N1 N2 C7 C8 0.99(18) . . . . ?
N1 N2 C7 C10 -178.07(14) . . . . ?
N1 C6 C1 C2 -177.57(16) . . . . ?
N1 C6 C5 C4 178.05(17) . . . . ?
O2 C12 C11 C8 -164.19(17) . . . . ?
N2 N1 C9 O1 -176.58(16) . . . . ?
N2 N1 C9 C8 0.61(17) . . . . ?
N2 N1 C6 C1 -154.59(15) . . . . ?
N2 N1 C6 C5 25.4(2) . . . . ?
N2 C7 C8 C13 -124.44(14) . . . . ?
N2 C7 C8 C9 -0.61(17) . . . . ?
N2 C7 C8 C11 119.30(15) . . . . ?
C14 C13 C8 C7 135.32(13) . . . . ?
C14 C13 C8 C9 20.68(18) . . . . ?
C14 C13 C8 C11 -102.14(14) . . . . ?
C14 C19 C18 C17 1.1(3) . . . . ?
C14 C15 C16 C17 -1.1(3) . . . . ?
C13 N3 C20 C25 1.2(2) . . . . ?
C13 N3 C20 C21 -176.72(15) . . . . ?
C13 N3 C12 O2 -178.62(17) . . . . ?
C13 N3 C12 C11 1.41(18) . . . . ?
C13 C14 C19 Cl2 -5.6(2) . . . . ?
C13 C14 C19 C18 175.72(15) . . . . ?
C13 C14 C15 Cl1 6.26(19) . . . . ?
C13 C14 C15 C16 -175.77(15) . . . . ?
C13 C8 C9 O1 -62.4(2) . . . . ?
C13 C8 C9 N1 120.41(13) . . . . ?
C13 C8 C11 C12 -25.30(15) . . . . ?
C7 C8 C9 O1 177.14(17) . . . . ?
C7 C8 C9 N1 -0.04(15) . . . . ?
C7 C8 C11 C12 95.56(15) . . . . ?
C20 N3 C13 C14 -70.15(17) . . . . ?
C20 N3 C13 C8 162.52(12) . . . . ?
C20 N3 C12 O2 1.4(3) . . . . ?
C20 N3 C12 C11 -178.52(13) . . . . ?
C20 C25 C24 C23 -0.4(3) . . . . ?
C20 C21 C22 C23 -0.5(3) . . . . ?
C9 N1 N2 C7 -1.02(18) . . . . ?
C9 N1 C6 C1 28.1(2) . . . . ?
C9 N1 C6 C5 -151.90(17) . . . . ?
C9 C8 C11 C12 -150.96(13) . . . . ?
C6 N1 N2 C7 -178.77(13) . . . . ?
C6 N1 C9 O1 0.9(3) . . . . ?
C6 N1 C9 C8 178.10(14) . . . . ?
C6 C1 C2 C3 -0.9(3) . . . . ?
C6 C5 C4 C3 0.0(3) . . . . ?
C12 N3 C13 C14 109.91(14) . . . . ?
C12 N3 C13 C8 -17.41(16) . . . . ?
C12 N3 C20 C25 -178.84(15) . . . . ?
C12 N3 C20 C21 3.2(2) . . . . ?
C19 C14 C13 N3 -29.4(2) . . . . ?
C19 C14 C13 C8 91.43(18) . . . . ?
C19 C14 C15 Cl1 -174.65(12) . . . . ?
C19 C14 C15 C16 3.3(2) . . . . ?
C19 C18 C17 C16 1.4(3) . . . . ?
C15 C14 C13 N3 149.61(14) . . . . ?
C15 C14 C13 C8 -89.60(16) . . . . ?
C15 C14 C19 Cl2 175.39(12) . . . . ?
C15 C14 C19 C18 -3.3(2) . . . . ?
C15 C16 C17 C18 -1.4(3) . . . . ?
C11 C8 C9 O1 55.8(2) . . . . ?
C11 C8 C9 N1 -121.35(14) . . . . ?
C25 C20 C21 C22 0.7(3) . . . . ?
C1 C6 C5 C4 -1.9(3) . . . . ?
C1 C2 C3 C4 -1.0(3) . . . . ?
C10 C7 C8 C13 54.6(2) . . . . ?
C10 C7 C8 C9 178.41(15) . . . . ?
C10 C7 C8 C11 -61.7(2) . . . . ?
C21 C20 C25 C24 -0.3(3) . . . . ?
C5 C6 C1 C2 2.4(3) . . . . ?
C24 C23 C22 C21 -0.2(3) . . . . ?
C22 C23 C24 C25 0.6(3) . . . . ?
C2 C3 C4 C5 1.5(3) . . . . ?
